data_7715632
loop_
_publ_author_name
'Ikeshita, Masahiro'
'Ma, Shing Cho'
'Muller, Gilles'
'Naota, Takeshi'

_publ_section_title
;
 Linker-dependent control of the chiroptical properties of
 polymethylene-vaulted
 <i>trans</i>-bis[(&#x3b2;-iminomethyl)naphthoxy]platinum(II) complexes.
;
_journal_issue 18
_journal_name_full 'Dalton transactions (Cambridge, England : 2003)'
_journal_page_first 7775
_journal_page_last 7787
_journal_paper_doi 10.1039/d4dt00273c
_journal_volume 53
_journal_year 2024
_chemical_formula_moiety 'C36 H42 N2 O2 Pt'
_chemical_formula_sum 'C36 H42 N2 O2 Pt'
_chemical_formula_weight 729.83
_space_group_crystal_system tetragonal
_space_group_IT_number 88
_space_group_name_Hall '-I 4ad'
_space_group_name_H-M_alt 'I 41/a :2'
_atom_sites_solution_hydrogens geom
_atom_sites_solution_primary direct
_atom_sites_solution_secondary difmap
_audit_update_record
;
2020-09-26 deposited with the CCDC.	2024-04-03 downloaded from the CCDC.
;
_cell_angle_alpha 90.0000
_cell_angle_beta 90.0000
_cell_angle_gamma 90.0000
_cell_formula_units_Z 16
_cell_length_a 25.9465(5)
_cell_length_b 25.9465(5)
_cell_length_c 18.3068(4)
_cell_measurement_reflns_used 35337
_cell_measurement_temperature 113
_cell_measurement_theta_max 26.23
_cell_measurement_theta_min 2.10
_cell_volume 12324.5(4)
_computing_cell_refinement 'CrysAlisPro 1.171.38.41 (Rigaku OD, 2015)'
_computing_data_collection 'CrysAlisPro 1.171.38.41 (Rigaku OD, 2015)'
_computing_data_reduction 'CrysAlisPro 1.171.38.41 (Rigaku OD, 2015)'
_computing_molecular_graphics 'CrystalStructure 4.2.5'
_computing_publication_material 'CrystalStructure 4.2.5 (Rigaku, 2017)'
_computing_structure_refinement 'SHELXL Version 2014/7 (Sheldrick, 2008)'
_computing_structure_solution 'SHELXT Version 2014/5 (Sheldrick, 2014)'
_diffrn_ambient_temperature 113
_diffrn_detector_area_resol_mean 5.811
_diffrn_measured_fraction_theta_full 0.999
_diffrn_measured_fraction_theta_max 0.999
_diffrn_measurement_device_type 'Rigaku XtaLAB P200'
_diffrn_measurement_method \w
_diffrn_radiation_type 'Mo K\a'
_diffrn_radiation_wavelength 0.71073
_diffrn_reflns_av_R_equivalents 0.0600
_diffrn_reflns_Laue_measured_fraction_full 0.999
_diffrn_reflns_Laue_measured_fraction_max 0.999
_diffrn_reflns_limit_h_max 33
_diffrn_reflns_limit_h_min -33
_diffrn_reflns_limit_k_max 30
_diffrn_reflns_limit_k_min -33
_diffrn_reflns_limit_l_max 23
_diffrn_reflns_limit_l_min -23
_diffrn_reflns_number 116433
_diffrn_reflns_point_group_measured_fraction_full 0.999
_diffrn_reflns_point_group_measured_fraction_max 0.999
_diffrn_reflns_theta_full 25.242
_diffrn_reflns_theta_max 27.498
_diffrn_reflns_theta_min 2.605
_diffrn_standards_number 0
_exptl_absorpt_coefficient_mu 4.570
_exptl_absorpt_correction_T_max 0.796
_exptl_absorpt_correction_T_min 0.423
_exptl_absorpt_correction_type multi-scan
_exptl_absorpt_process_details
;
CrysAlisPro 1.171.38.41 (Rigaku Oxford Diffraction, 2015)
Empirical absorption correction using spherical harmonics,
 implemented in SCALE3 ABSPACK scaling algorithm.
;
_exptl_crystal_colour red
_exptl_crystal_density_diffrn 1.573
_exptl_crystal_density_method 'not measured'
_exptl_crystal_description nONE
_exptl_crystal_F_000 5856.00
_exptl_crystal_size_max 0.200
_exptl_crystal_size_mid 0.100
_exptl_crystal_size_min 0.050
_refine_diff_density_max 1.91
_refine_diff_density_min -1.25
_refine_ls_extinction_method none
_refine_ls_goodness_of_fit_ref 1.160
_refine_ls_hydrogen_treatment constr
_refine_ls_number_parameters 370
_refine_ls_number_reflns 7071
_refine_ls_number_restraints 82
_refine_ls_R_factor_all 0.0932
_refine_ls_R_factor_gt 0.0741
_refine_ls_shift/su_max 0.001
_refine_ls_structure_factor_coef Fsqd
_refine_ls_weighting_details 'w = 1/[\s^2^(Fo^2^)+(0.0702P)^2^+257.1528P] where P=(Fo^2^+2Fc^2^)/3'
_refine_ls_weighting_scheme calc
_refine_ls_wR_factor_gt 0.1883
_refine_ls_wR_factor_ref 0.1971
_reflns_Friedel_coverage 0.000
_reflns_number_gt 5611
_reflns_number_total 7071
_reflns_threshold_expression F^2^>2.0\s(F^2^)
_cod_data_source_file d4dt00273c2.cif
_cod_data_source_block xcalibur_CCDC4
_cod_depositor_comments 'Adding full bibliography for 7715625--7715636.cif.'
_cod_original_sg_symbol_H-M 'I 41/a'
_cod_database_code 7715632

loop_
_space_group_symop_operation_xyz
'x, y, z'
'-x, -y+1/2, z'
'-y+3/4, x+1/4, z+1/4'
'y+1/4, -x+1/4, z+1/4'
'x+1/2, y+1/2, z+1/2'
'-x+1/2, -y+1, z+1/2'
'-y+5/4, x+3/4, z+3/4'
'y+3/4, -x+3/4, z+3/4'
'-x, -y, -z'
'x, y-1/2, -z'
'y-3/4, -x-1/4, -z-1/4'
'-y-1/4, x-1/4, -z-1/4'
'-x+1/2, -y+1/2, -z+1/2'
'x+1/2, y, -z+1/2'
'y-1/4, -x+1/4, -z+1/4'
'-y+1/4, x+1/4, -z+1/4'

loop_
_atom_site_label
_atom_site_type_symbol
_atom_site_fract_x
_atom_site_fract_y
_atom_site_fract_z
_atom_site_U_iso_or_equiv
_atom_site_adp_type
_atom_site_occupancy
_atom_site_site_symmetry_order
_atom_site_calc_flag
_atom_site_refinement_flags_posn
_atom_site_refinement_flags_adp
_atom_site_refinement_flags_occupancy
_atom_site_disorder_assembly
_atom_site_disorder_group
Pt1 Pt 0.54769(2) 0.88535(2) 0.45263(2) 0.04956(16) Uani 1 1 d . . . . .
O1 O 0.5791(5) 0.9247(4) 0.5343(5) 0.091(3) Uani 1 1 d . . . . .
O2 O 0.5143(4) 0.8413(4) 0.3746(6) 0.088(3) Uani 1 1 d . . . . .
N1 N 0.5682(5) 0.8164(4) 0.4996(7) 0.078(3) Uani 1 1 d . . . . .
N2 N 0.5322(5) 0.9504(4) 0.4050(6) 0.075(3) Uani 1 1 d . . . . .
C1 C 0.5921(5) 0.8546(5) 0.6212(9) 0.077(4) Uani 1 1 d . . . . .
C2 C 0.5870(5) 0.9039(5) 0.6017(6) 0.065(3) Uani 1 1 d . . . . .
C3 C 0.6021(5) 0.9463(7) 0.6551(8) 0.086(4) Uani 1 1 d . . . . .
H3 H 0.6014 0.9815 0.6409 0.103 Uiso 1 1 calc R U . . .
C4 C 0.6169(5) 0.9321(6) 0.7252(6) 0.064(3) Uani 1 1 d . . . . .
C5 C 0.6331(6) 0.9660(5) 0.7817(7) 0.073(4) Uani 1 1 d . . . . .
H5 H 0.6344 1.0021 0.7727 0.087 Uiso 1 1 calc R U . . .
C6 C 0.6468(6) 0.9476(5) 0.8488(7) 0.074(4) Uani 1 1 d . . . . .
H6 H 0.6575 0.9708 0.8860 0.089 Uiso 1 1 calc R U . . .
C7 C 0.6452(5) 0.8950(5) 0.8628(7) 0.071(3) Uani 1 1 d . . . . .
H7 H 0.6541 0.8826 0.9099 0.085 Uiso 1 1 calc R U . . .
C8 C 0.6310(6) 0.8608(6) 0.8092(8) 0.075(4) Uani 1 1 d . . . . .
H8 H 0.6312 0.8248 0.8190 0.090 Uiso 1 1 calc R U . . .
C9 C 0.6163(5) 0.8786(6) 0.7412(8) 0.076(4) Uani 1 1 d . . . . .
C10 C 0.6040(5) 0.8415(7) 0.6877(8) 0.081(4) Uani 1 1 d . . . . .
H10 H 0.6045 0.8061 0.7005 0.097 Uiso 1 1 calc R U . . .
C11 C 0.5823(5) 0.8131(6) 0.5676(9) 0.083(4) Uani 1 1 d . . . . .
H11 H 0.5870 0.7791 0.5854 0.099 Uiso 1 1 calc R U . . .
C12 C 0.4847(5) 0.9117(6) 0.3036(7) 0.072(3) Uani 1 1 d . . . . .
C13 C 0.4891(5) 0.8606(8) 0.3167(7) 0.089(6) Uani 1 1 d . . . . .
C14 C 0.4651(5) 0.8227(6) 0.2702(7) 0.074(4) Uani 1 1 d . . . . .
H14 H 0.4685 0.7871 0.2817 0.089 Uiso 1 1 calc R U . . .
C15 C 0.4366(4) 0.8374(5) 0.2077(6) 0.059(3) Uani 1 1 d . . . . .
C16 C 0.4125(5) 0.8045(5) 0.1574(7) 0.063(3) Uani 1 1 d . . . . .
H16 H 0.4124 0.7685 0.1665 0.076 Uiso 1 1 calc R U . . .
C17 C 0.3898(5) 0.8225(5) 0.0970(8) 0.073(3) Uani 1 1 d . . . . .
H17 H 0.3739 0.7989 0.0643 0.087 Uiso 1 1 calc R U . . .
C18 C 0.3887(5) 0.8761(6) 0.0803(7) 0.071(3) Uani 1 1 d . . . . .
H18 H 0.3734 0.8884 0.0365 0.085 Uiso 1 1 calc R U . . .
C19 C 0.4104(5) 0.9090(5) 0.1291(7) 0.065(3) Uani 1 1 d . . . . .
H19 H 0.4083 0.9450 0.1201 0.078 Uiso 1 1 calc R U . . .
C20 C 0.4356(5) 0.8919(4) 0.1920(6) 0.058(3) Uani 1 1 d . . . . .
C21 C 0.4587(5) 0.9264(6) 0.2394(7) 0.076(4) Uani 1 1 d . . . . .
H21 H 0.4569 0.9621 0.2280 0.091 Uiso 1 1 calc R U . . .
C22 C 0.5069(6) 0.9553(6) 0.3455(8) 0.076(4) Uani 1 1 d . . . . .
H22 H 0.5019 0.9891 0.3269 0.092 Uiso 1 1 calc R U . . .
C23 C 0.5673(6) 0.7698(7) 0.4593(11) 0.111(3) Uani 1 1 d D U . . .
H23A H 0.5421 0.7725 0.4189 0.133 Uiso 1 1 calc R U . . .
H23B H 0.5566 0.7410 0.4914 0.133 Uiso 1 1 calc R U . . .
C24 C 0.6213(6) 0.7588(7) 0.4280(10) 0.113(2) Uani 1 1 d D U . . .
H24A H 0.6475 0.7684 0.4649 0.136 Uiso 1 1 calc R U . . .
H24B H 0.6246 0.7214 0.4186 0.136 Uiso 1 1 calc R U . . .
C25 C 0.6325(7) 0.7881(7) 0.3570(9) 0.115(2) Uani 1 1 d D U . . .
H25A H 0.6381 0.8250 0.3681 0.138 Uiso 1 1 calc R U . . .
H25B H 0.6025 0.7854 0.3239 0.138 Uiso 1 1 calc R U . . .
C26 C 0.6806(5) 0.7658(7) 0.3192(10) 0.115(2) Uani 1 1 d D U . . .
H26A H 0.6768 0.7279 0.3160 0.138 Uiso 1 1 calc R U . . .
H26B H 0.6821 0.7794 0.2687 0.138 Uiso 1 1 calc R U . . .
C27 C 0.7317(7) 0.7781(7) 0.3577(11) 0.114(2) Uani 1 1 d D U . . .
H27A H 0.7302 0.7635 0.4076 0.137 Uiso 1 1 calc R U . . .
H27B H 0.7596 0.7600 0.3313 0.137 Uiso 1 1 calc R U . . .
C28 C 0.7456(8) 0.8322(7) 0.3634(11) 0.113(2) Uani 1 1 d . U . . .
H28A H 0.7697 0.8350 0.4051 0.136 Uiso 1 1 calc R U . . .
H28B H 0.7139 0.8508 0.3779 0.136 Uiso 1 1 calc R U . . .
C29 C 0.7689(8) 0.8622(7) 0.3023(11) 0.1112(19) Uani 1 1 d . U . . .
H29A H 0.8052 0.8511 0.2968 0.133 Uiso 1 1 calc R U . . .
H29B H 0.7507 0.8528 0.2567 0.133 Uiso 1 1 calc R U . . .
C30 C 0.7683(8) 0.9162(7) 0.3087(11) 0.1093(19) Uani 1 1 d . U . . .
H30A H 0.7928 0.9302 0.2721 0.131 Uiso 1 1 calc R U . . .
H30B H 0.7823 0.9250 0.3574 0.131 Uiso 1 1 calc R U . . .
C31 C 0.7196(8) 0.9440(7) 0.3000(11) 0.1073(19) Uani 1 1 d . U . . .
H31A H 0.6935 0.9258 0.3297 0.129 Uiso 1 1 calc R U . . .
H31B H 0.7091 0.9403 0.2483 0.129 Uiso 1 1 calc R U . . .
C32 C 0.7161(7) 1.0008(7) 0.3191(11) 0.1056(19) Uani 1 1 d . U . . .
H32A H 0.7205 1.0042 0.3726 0.127 Uiso 1 1 calc R U . . .
H32B H 0.7456 1.0186 0.2958 0.127 Uiso 1 1 calc R U . . .
C33 C 0.6692(7) 1.0282(7) 0.2987(10) 0.1032(19) Uani 1 1 d . U . . .
H33A H 0.6681 1.0295 0.2447 0.124 Uiso 1 1 calc R U . . .
H33B H 0.6729 1.0642 0.3160 0.124 Uiso 1 1 calc R U . . .
C34 C 0.6162(7) 1.0089(7) 0.3247(10) 0.101(2) Uani 1 1 d . U . . .
H34A H 0.5891 1.0332 0.3084 0.121 Uiso 1 1 calc R U . . .
H34B H 0.6090 0.9748 0.3027 0.121 Uiso 1 1 calc R U . . .
C35 C 0.6151(7) 1.0049(6) 0.3997(10) 0.098(2) Uani 1 1 d . U . . .
H35A H 0.6317 1.0356 0.4216 0.117 Uiso 1 1 calc R U . . .
H35B H 0.6346 0.9741 0.4151 0.117 Uiso 1 1 calc R U . . .
C36 C 0.5552(7) 1.0006(6) 0.4293(10) 0.095(2) Uani 1 1 d . U . . .
H36A H 0.5547 1.0026 0.4833 0.114 Uiso 1 1 calc R U . . .
H36B H 0.5346 1.0296 0.4098 0.114 Uiso 1 1 calc R U . . .

loop_
_atom_site_aniso_label
_atom_site_aniso_U_11
_atom_site_aniso_U_22
_atom_site_aniso_U_33
_atom_site_aniso_U_23
_atom_site_aniso_U_13
_atom_site_aniso_U_12
Pt1 0.0569(3) 0.0417(2) 0.0500(2) 0.00034(17) -0.00266(18) -0.00172(17)
O1 0.123(9) 0.075(6) 0.074(6) 0.012(5) -0.021(6) -0.009(6)
O2 0.091(7) 0.087(7) 0.084(7) -0.006(5) -0.002(6) 0.005(5)
N1 0.088(8) 0.060(6) 0.087(8) 0.011(6) -0.008(7) -0.003(6)
N2 0.085(8) 0.069(7) 0.070(7) 0.012(5) -0.013(6) 0.015(6)
C1 0.067(8) 0.067(8) 0.098(11) 0.027(8) -0.008(7) -0.003(6)
C2 0.066(7) 0.089(9) 0.039(5) 0.002(6) -0.007(5) 0.019(6)
C3 0.067(8) 0.120(13) 0.071(9) 0.024(9) 0.003(7) 0.010(8)
C4 0.051(6) 0.093(10) 0.049(6) 0.008(6) 0.001(5) 0.009(6)
C5 0.090(10) 0.058(7) 0.071(8) 0.006(6) 0.003(7) 0.018(7)
C6 0.100(10) 0.067(8) 0.056(7) -0.004(6) -0.005(7) 0.002(7)
C7 0.082(9) 0.070(8) 0.061(7) 0.005(6) -0.010(7) 0.010(7)
C8 0.085(9) 0.072(8) 0.067(9) -0.002(7) 0.012(7) -0.008(7)
C9 0.046(6) 0.110(11) 0.072(8) -0.038(8) 0.022(6) -0.013(7)
C10 0.056(7) 0.119(12) 0.068(9) -0.005(8) 0.004(6) -0.020(8)
C11 0.072(9) 0.082(9) 0.094(11) 0.018(8) -0.025(8) -0.025(7)
C12 0.068(8) 0.090(10) 0.058(8) -0.008(7) 0.014(6) 0.004(7)
C13 0.042(6) 0.184(18) 0.040(6) 0.007(9) -0.002(5) 0.029(9)
C14 0.070(8) 0.087(9) 0.065(8) 0.022(7) 0.010(7) 0.018(7)
C15 0.055(6) 0.066(7) 0.056(6) 0.005(5) 0.013(5) 0.010(5)
C16 0.064(7) 0.062(7) 0.064(7) -0.008(6) 0.003(6) 0.003(6)
C17 0.074(8) 0.072(8) 0.072(9) -0.022(7) -0.007(7) -0.001(7)
C18 0.074(8) 0.095(10) 0.045(6) -0.002(6) -0.007(6) 0.018(7)
C19 0.065(7) 0.066(7) 0.064(7) 0.004(6) 0.001(6) 0.017(6)
C20 0.066(7) 0.054(6) 0.054(6) -0.012(5) 0.004(5) 0.002(5)
C21 0.070(8) 0.099(10) 0.059(7) -0.010(7) 0.001(6) -0.018(7)
C22 0.082(9) 0.072(8) 0.075(9) 0.006(7) -0.011(7) 0.009(7)
C23 0.118(5) 0.089(5) 0.125(5) -0.017(5) 0.003(5) 0.004(5)
C24 0.120(5) 0.092(4) 0.126(5) -0.017(4) 0.004(4) 0.005(4)
C25 0.121(5) 0.096(4) 0.127(5) -0.018(4) 0.005(4) 0.005(4)
C26 0.122(5) 0.098(4) 0.126(5) -0.018(4) 0.006(4) 0.005(4)
C27 0.120(4) 0.098(4) 0.124(5) -0.017(4) 0.006(4) 0.004(4)
C28 0.119(4) 0.098(4) 0.122(4) -0.016(4) 0.006(4) 0.002(4)
C29 0.117(4) 0.097(4) 0.120(4) -0.016(4) 0.006(4) -0.001(4)
C30 0.115(4) 0.095(4) 0.118(4) -0.015(4) 0.005(4) -0.003(3)
C31 0.114(4) 0.092(4) 0.116(4) -0.014(4) 0.004(4) -0.004(3)
C32 0.113(4) 0.089(4) 0.114(4) -0.015(4) 0.002(4) -0.005(3)
C33 0.112(4) 0.085(4) 0.112(4) -0.016(4) 0.001(4) -0.006(3)
C34 0.112(4) 0.080(4) 0.110(4) -0.017(4) -0.002(4) -0.007(4)
C35 0.111(5) 0.075(4) 0.107(5) -0.019(4) -0.003(4) -0.007(4)
C36 0.110(5) 0.072(4) 0.105(5) -0.020(4) -0.004(5) -0.008(4)

loop_
_atom_type_symbol
_atom_type_description
_atom_type_scat_dispersion_real
_atom_type_scat_dispersion_imag
_atom_type_scat_source
C C 0.0033 0.0016
;
International Tables for Crystallography
(Vol. C, Tables 4.2.6.8 and 6.1.1.4)
;
H H 0.0000 0.0000
;
International Tables for Crystallography
(Vol. C, Table 6.1.1.4)
;
N N 0.0061 0.0033
;
International Tables for Crystallography
(Vol. C, Tables 4.2.6.8 and 6.1.1.4)
;
O O 0.0106 0.0060
;
International Tables for Crystallography
(Vol. C, Tables 4.2.6.8 and 6.1.1.4)
;
Pt Pt -1.7033 8.3905
;
International Tables for Crystallography
(Vol. C, Tables 4.2.6.8 and 6.1.1.4)
;

loop_
_geom_angle_atom_site_label_1
_geom_angle_atom_site_label_2
_geom_angle_atom_site_label_3
_geom_angle
_geom_angle_site_symmetry_1
_geom_angle_site_symmetry_3
_geom_angle_publ_flag
N2 Pt1 O1 88.7(5) . . ?
N2 Pt1 O2 94.9(5) . . ?
O1 Pt1 O2 175.9(4) . . ?
N2 Pt1 N1 176.6(5) . . ?
O1 Pt1 N1 91.5(5) . . ?
O2 Pt1 N1 85.1(5) . . ?
C2 O1 Pt1 122.7(9) . . ?
C13 O2 Pt1 123.7(11) . . ?
C11 N1 C23 116.6(14) . . ?
C11 N1 Pt1 122.0(11) . . ?
C23 N1 Pt1 121.4(12) . . ?
C22 N2 C36 111.9(12) . . ?
C22 N2 Pt1 125.1(10) . . ?
C36 N2 Pt1 122.5(10) . . ?
C10 C1 C2 121.6(16) . . ?
C10 C1 C11 118.3(14) . . ?
C2 C1 C11 120.1(13) . . ?
C1 C2 O1 129.6(13) . . ?
C1 C2 C3 119.7(12) . . ?
O1 C2 C3 109.5(12) . . ?
C4 C3 C2 118.1(14) . . ?
C4 C3 H3 121.0 . . ?
C2 C3 H3 121.0 . . ?
C3 C4 C9 116.6(14) . . ?
C3 C4 C5 126.1(14) . . ?
C9 C4 C5 117.3(11) . . ?
C6 C5 C4 121.0(12) . . ?
C6 C5 H5 119.5 . . ?
C4 C5 H5 119.5 . . ?
C5 C6 C7 120.2(13) . . ?
C5 C6 H6 119.9 . . ?
C7 C6 H6 119.9 . . ?
C8 C7 C6 120.8(13) . . ?
C8 C7 H7 119.6 . . ?
C6 C7 H7 119.6 . . ?
C7 C8 C9 120.1(13) . . ?
C7 C8 H8 120.0 . . ?
C9 C8 H8 120.0 . . ?
C8 C9 C10 117.5(15) . . ?
C8 C9 C4 120.6(12) . . ?
C10 C9 C4 121.8(15) . . ?
C1 C10 C9 121.8(17) . . ?
C1 C10 H10 119.1 . . ?
C9 C10 H10 119.1 . . ?
N1 C11 C1 129.6(14) . . ?
N1 C11 H11 115.2 . . ?
C1 C11 H11 115.2 . . ?
C13 C12 C21 117.0(14) . . ?
C13 C12 C22 128.5(14) . . ?
C21 C12 C22 114.3(14) . . ?
O2 C13 C12 123.2(16) . . ?
O2 C13 C14 114.9(17) . . ?
C12 C13 C14 121.9(12) . . ?
C15 C14 C13 121.2(13) . . ?
C15 C14 H14 119.4 . . ?
C13 C14 H14 119.4 . . ?
C16 C15 C14 126.8(12) . . ?
C16 C15 C20 117.3(11) . . ?
C14 C15 C20 115.7(12) . . ?
C17 C16 C15 121.8(12) . . ?
C17 C16 H16 119.1 . . ?
C15 C16 H16 119.1 . . ?
C16 C17 C18 121.8(12) . . ?
C16 C17 H17 119.1 . . ?
C18 C17 H17 119.1 . . ?
C19 C18 C17 117.7(12) . . ?
C19 C18 H18 121.1 . . ?
C17 C18 H18 121.1 . . ?
C18 C19 C20 122.5(12) . . ?
C18 C19 H19 118.7 . . ?
C20 C19 H19 118.7 . . ?
C21 C20 C19 121.0(12) . . ?
C21 C20 C15 120.2(12) . . ?
C19 C20 C15 118.8(11) . . ?
C20 C21 C12 123.8(15) . . ?
C20 C21 H21 118.1 . . ?
C12 C21 H21 118.1 . . ?
N2 C22 C12 124.5(13) . . ?
N2 C22 H22 117.8 . . ?
C12 C22 H22 117.8 . . ?
N1 C23 C24 109.7(14) . . ?
N1 C23 H23A 109.7 . . ?
C24 C23 H23A 109.7 . . ?
N1 C23 H23B 109.7 . . ?
C24 C23 H23B 109.7 . . ?
H23A C23 H23B 108.2 . . ?
C25 C24 C23 113.3(14) . . ?
C25 C24 H24A 108.9 . . ?
C23 C24 H24A 108.9 . . ?
C25 C24 H24B 108.9 . . ?
C23 C24 H24B 108.9 . . ?
H24A C24 H24B 107.7 . . ?
C24 C25 C26 110.3(14) . . ?
C24 C25 H25A 109.6 . . ?
C26 C25 H25A 109.6 . . ?
C24 C25 H25B 109.6 . . ?
C26 C25 H25B 109.6 . . ?
H25A C25 H25B 108.1 . . ?
C27 C26 C25 114.6(15) . . ?
C27 C26 H26A 108.6 . . ?
C25 C26 H26A 108.6 . . ?
C27 C26 H26B 108.6 . . ?
C25 C26 H26B 108.6 . . ?
H26A C26 H26B 107.6 . . ?
C28 C27 C26 116.6(17) . . ?
C28 C27 H27A 108.1 . . ?
C26 C27 H27A 108.1 . . ?
C28 C27 H27B 108.1 . . ?
C26 C27 H27B 108.1 . . ?
H27A C27 H27B 107.3 . . ?
C27 C28 C29 123.5(18) . . ?
C27 C28 H28A 106.5 . . ?
C29 C28 H28A 106.5 . . ?
C27 C28 H28B 106.5 . . ?
C29 C28 H28B 106.5 . . ?
H28A C28 H28B 106.5 . . ?
C30 C29 C28 117.0(17) . . ?
C30 C29 H29A 108.0 . . ?
C28 C29 H29A 108.0 . . ?
C30 C29 H29B 108.0 . . ?
C28 C29 H29B 108.0 . . ?
H29A C29 H29B 107.3 . . ?
C29 C30 C31 119.4(18) . . ?
C29 C30 H30A 107.5 . . ?
C31 C30 H30A 107.5 . . ?
C29 C30 H30B 107.5 . . ?
C31 C30 H30B 107.5 . . ?
H30A C30 H30B 107.0 . . ?
C30 C31 C32 120.3(17) . . ?
C30 C31 H31A 107.2 . . ?
C32 C31 H31A 107.2 . . ?
C30 C31 H31B 107.2 . . ?
C32 C31 H31B 107.2 . . ?
H31A C31 H31B 106.9 . . ?
C33 C32 C31 117.7(16) . . ?
C33 C32 H32A 107.9 . . ?
C31 C32 H32A 107.9 . . ?
C33 C32 H32B 107.9 . . ?
C31 C32 H32B 107.9 . . ?
H32A C32 H32B 107.2 . . ?
C32 C33 C34 120.5(17) . . ?
C32 C33 H33A 107.2 . . ?
C34 C33 H33A 107.2 . . ?
C32 C33 H33B 107.2 . . ?
C34 C33 H33B 107.2 . . ?
H33A C33 H33B 106.8 . . ?
C35 C34 C33 110.6(16) . . ?
C35 C34 H34A 109.5 . . ?
C33 C34 H34A 109.5 . . ?
C35 C34 H34B 109.5 . . ?
C33 C34 H34B 109.5 . . ?
H34A C34 H34B 108.1 . . ?
C34 C35 C36 110.7(16) . . ?
C34 C35 H35A 109.5 . . ?
C36 C35 H35A 109.5 . . ?
C34 C35 H35B 109.5 . . ?
C36 C35 H35B 109.5 . . ?
H35A C35 H35B 108.1 . . ?
N2 C36 C35 109.7(12) . . ?
N2 C36 H36A 109.7 . . ?
C35 C36 H36A 109.7 . . ?
N2 C36 H36B 109.7 . . ?
C35 C36 H36B 109.7 . . ?
H36A C36 H36B 108.2 . . ?

loop_
_geom_bond_atom_site_label_1
_geom_bond_atom_site_label_2
_geom_bond_distance
_geom_bond_site_symmetry_2
_geom_bond_publ_flag
Pt1 N2 1.943(10) . ?
Pt1 O1 1.985(10) . ?
Pt1 O2 2.025(10) . ?
Pt1 N1 2.054(11) . ?
O1 C2 1.362(14) . ?
O2 C13 1.342(15) . ?
N1 C11 1.300(18) . ?
N1 C23 1.42(2) . ?
N2 C22 1.277(16) . ?
N2 C36 1.500(18) . ?
C1 C10 1.30(2) . ?
C1 C2 1.334(18) . ?
C1 C11 1.48(2) . ?
C2 C3 1.52(2) . ?
C3 C4 1.388(18) . ?
C3 H3 0.9500 . ?
C4 C9 1.42(2) . ?
C4 C5 1.422(19) . ?
C5 C6 1.366(18) . ?
C5 H5 0.9500 . ?
C6 C7 1.388(18) . ?
C6 H6 0.9500 . ?
C7 C8 1.373(19) . ?
C7 H7 0.9500 . ?
C8 C9 1.38(2) . ?
C8 H8 0.9500 . ?
C9 C10 1.408(19) . ?
C10 H10 0.9500 . ?
C11 H11 0.9500 . ?
C12 C13 1.35(2) . ?
C12 C21 1.407(19) . ?
C12 C22 1.48(2) . ?
C13 C14 1.44(2) . ?
C14 C15 1.414(17) . ?
C14 H14 0.9500 . ?
C15 C16 1.401(17) . ?
C15 C20 1.444(16) . ?
C16 C17 1.338(18) . ?
C16 H16 0.9500 . ?
C17 C18 1.423(19) . ?
C17 H17 0.9500 . ?
C18 C19 1.357(18) . ?
C18 H18 0.9500 . ?
C19 C20 1.398(16) . ?
C19 H19 0.9500 . ?
C20 C21 1.382(17) . ?
C21 H21 0.9500 . ?
C22 H22 0.9500 . ?
C23 C24 1.541(5) . ?
C23 H23A 0.9900 . ?
C23 H23B 0.9900 . ?
C24 C25 1.533(5) . ?
C24 H24A 0.9900 . ?
C24 H24B 0.9900 . ?
C25 C26 1.539(5) . ?
C25 H25A 0.9900 . ?
C25 H25B 0.9900 . ?
C26 C27 1.535(5) . ?
C26 H26A 0.9900 . ?
C26 H26B 0.9900 . ?
C27 C28 1.45(2) . ?
C27 H27A 0.9900 . ?
C27 H27B 0.9900 . ?
C28 C29 1.49(3) . ?
C28 H28A 0.9900 . ?
C28 H28B 0.9900 . ?
C29 C30 1.41(2) . ?
C29 H29A 0.9900 . ?
C29 H29B 0.9900 . ?
C30 C31 1.46(2) . ?
C30 H30A 0.9900 . ?
C30 H30B 0.9900 . ?
C31 C32 1.52(2) . ?
C31 H31A 0.9900 . ?
C31 H31B 0.9900 . ?
C32 C33 1.46(2) . ?
C32 H32A 0.9900 . ?
C32 H32B 0.9900 . ?
C33 C34 1.54(2) . ?
C33 H33A 0.9900 . ?
C33 H33B 0.9900 . ?
C34 C35 1.38(2) . ?
C34 H34A 0.9900 . ?
C34 H34B 0.9900 . ?
C35 C36 1.65(2) . ?
C35 H35A 0.9900 . ?
C35 H35B 0.9900 . ?
C36 H36A 0.9900 . ?
C36 H36B 0.9900 . ?

loop_
_geom_torsion_atom_site_label_1
_geom_torsion_atom_site_label_2
_geom_torsion_atom_site_label_3
_geom_torsion_atom_site_label_4
_geom_torsion
_geom_torsion_site_symmetry_1
_geom_torsion_site_symmetry_2
_geom_torsion_site_symmetry_3
_geom_torsion_site_symmetry_4
_geom_torsion_publ_flag
C10 C1 C2 O1 174.0(14) . . . . ?
C11 C1 C2 O1 -8(2) . . . . ?
C10 C1 C2 C3 8(2) . . . . ?
C11 C1 C2 C3 -174.2(12) . . . . ?
Pt1 O1 C2 C1 23(2) . . . . ?
Pt1 O1 C2 C3 -169.5(9) . . . . ?
C1 C2 C3 C4 -5.0(19) . . . . ?
O1 C2 C3 C4 -173.6(12) . . . . ?
C2 C3 C4 C9 -0.5(18) . . . . ?
C2 C3 C4 C5 178.7(12) . . . . ?
C3 C4 C5 C6 -180.0(14) . . . . ?
C9 C4 C5 C6 -1(2) . . . . ?
C4 C5 C6 C7 0(2) . . . . ?
C5 C6 C7 C8 1(2) . . . . ?
C6 C7 C8 C9 -2(2) . . . . ?
C7 C8 C9 C10 177.6(12) . . . . ?
C7 C8 C9 C4 2(2) . . . . ?
C3 C4 C9 C8 179.2(12) . . . . ?
C5 C4 C9 C8 -0.1(18) . . . . ?
C3 C4 C9 C10 3.4(18) . . . . ?
C5 C4 C9 C10 -175.9(12) . . . . ?
C2 C1 C10 C9 -5(2) . . . . ?
C11 C1 C10 C9 177.0(12) . . . . ?
C8 C9 C10 C1 -176.8(13) . . . . ?
C4 C9 C10 C1 -1(2) . . . . ?
C23 N1 C11 C1 173.2(15) . . . . ?
Pt1 N1 C11 C1 -7(2) . . . . ?
C10 C1 C11 N1 177.3(15) . . . . ?
C2 C1 C11 N1 -1(2) . . . . ?
Pt1 O2 C13 C12 2.2(18) . . . . ?
Pt1 O2 C13 C14 -175.9(8) . . . . ?
C21 C12 C13 O2 177.8(12) . . . . ?
C22 C12 C13 O2 2(2) . . . . ?
C21 C12 C13 C14 -4.2(19) . . . . ?
C22 C12 C13 C14 -179.9(13) . . . . ?
O2 C13 C14 C15 179.2(11) . . . . ?
C12 C13 C14 C15 1.0(19) . . . . ?
C13 C14 C15 C16 178.4(12) . . . . ?
C13 C14 C15 C20 3.2(17) . . . . ?
C14 C15 C16 C17 -174.8(13) . . . . ?
C20 C15 C16 C17 0.3(18) . . . . ?
C15 C16 C17 C18 0(2) . . . . ?
C16 C17 C18 C19 -2(2) . . . . ?
C17 C18 C19 C20 3(2) . . . . ?
C18 C19 C20 C21 177.9(12) . . . . ?
C18 C19 C20 C15 -3.1(18) . . . . ?
C16 C15 C20 C21 -179.9(11) . . . . ?
C14 C15 C20 C21 -4.3(17) . . . . ?
C16 C15 C20 C19 1.1(16) . . . . ?
C14 C15 C20 C19 176.8(11) . . . . ?
C19 C20 C21 C12 -179.9(12) . . . . ?
C15 C20 C21 C12 1(2) . . . . ?
C13 C12 C21 C20 3(2) . . . . ?
C22 C12 C21 C20 179.4(12) . . . . ?
C36 N2 C22 C12 172.7(13) . . . . ?
Pt1 N2 C22 C12 1(2) . . . . ?
C13 C12 C22 N2 -4(2) . . . . ?
C21 C12 C22 N2 -179.6(14) . . . . ?
C11 N1 C23 C24 -85.7(19) . . . . ?
Pt1 N1 C23 C24 94.6(15) . . . . ?
N1 C23 C24 C25 -82(2) . . . . ?
C23 C24 C25 C26 -166.2(15) . . . . ?
C24 C25 C26 C27 -72(2) . . . . ?
C25 C26 C27 C28 -62(2) . . . . ?
C26 C27 C28 C29 -80(3) . . . . ?
C27 C28 C29 C30 164.2(19) . . . . ?
C28 C29 C30 C31 -72(3) . . . . ?
C29 C30 C31 C32 169.6(19) . . . . ?
C30 C31 C32 C33 170.6(19) . . . . ?
C31 C32 C33 C34 56(3) . . . . ?
C32 C33 C34 C35 56(2) . . . . ?
C33 C34 C35 C36 163.9(13) . . . . ?
C22 N2 C36 C35 -94.7(16) . . . . ?
Pt1 N2 C36 C35 77.7(16) . . . . ?
C34 C35 C36 N2 67.1(18) . . . . ?
